data_2220332
loop_
_publ_author_name
'Jiang, Xu-Liang'
'Li, Feng-Rong'
'Zheng, Ren-Hua'

_publ_section_title
;
 9-(2-Thienyl)-9<i>H</i>-carbazole
;
_journal_coeditor_code SG2270
_journal_issue 12
_journal_name_full 'Acta Crystallographica Section E'
_journal_page_first o2461
_journal_paper_doi 10.1107/S1600536808037173
_journal_volume 64
_journal_year 2008
_chemical_formula_iupac 'C16 H11 N S'
_chemical_formula_moiety 'C16 H11 N S'
_chemical_formula_sum 'C16 H11 N S'
_chemical_formula_weight 249.33
_chemical_name_systematic
;
9-(2-Thienyl)-9<i>H</i>-carbazole
;
_space_group_IT_number 14
_symmetry_cell_setting monoclinic
_symmetry_space_group_name_Hall '-P 2yn'
_symmetry_space_group_name_H-M 'P 1 21/n 1'
_atom_sites_solution_hydrogens geom
_atom_sites_solution_primary direct
_atom_sites_solution_secondary difmap
_audit_creation_method SHELXL-97
_cell_angle_alpha 90.00
_cell_angle_beta 100.64(3)
_cell_angle_gamma 90.00
_cell_formula_units_Z 8
_cell_length_a 14.412(3)
_cell_length_b 9.5831(19)
_cell_length_c 18.671(4)
_cell_measurement_reflns_used 7198
_cell_measurement_temperature 298(2)
_cell_measurement_theta_max 23.45
_cell_measurement_theta_min 2.11
_cell_volume 2534.3(9)
_computing_cell_refinement 'SAINT (Bruker, 2000)'
_computing_data_collection 'SMART (Bruker, 2000)'
_computing_data_reduction 'SAINT (Bruker, 2000)'
_computing_molecular_graphics 'ORTEP-3 for Windows (Farrugia, 1997)'
_computing_publication_material 'WinGX (Farrugia, 1999)'
_computing_structure_refinement 'SHELXL97 (Sheldrick, 2008)'
_computing_structure_solution 'SHELXS97 (Sheldrick, 2008)'
_diffrn_ambient_temperature 298(2)
_diffrn_measured_fraction_theta_full 0.999
_diffrn_measured_fraction_theta_max 0.999
_diffrn_measurement_device_type 'Bruker SMART APEX CCD'
_diffrn_measurement_method \w/2\q
_diffrn_radiation_monochromator graphite
_diffrn_radiation_source 'fine-focus sealed tube'
_diffrn_radiation_type MoK\a
_diffrn_radiation_wavelength 0.71073
_diffrn_reflns_av_R_equivalents 0.0354
_diffrn_reflns_av_sigmaI/netI 0.0261
_diffrn_reflns_limit_h_max 17
_diffrn_reflns_limit_h_min -17
_diffrn_reflns_limit_k_max 11
_diffrn_reflns_limit_k_min -11
_diffrn_reflns_limit_l_max 22
_diffrn_reflns_limit_l_min -23
_diffrn_reflns_number 26852
_diffrn_reflns_theta_full 26.00
_diffrn_reflns_theta_max 26.00
_diffrn_reflns_theta_min 1.97
_diffrn_standards_decay_% 0.3
_diffrn_standards_interval_time 60
_diffrn_standards_number 3
_exptl_absorpt_coefficient_mu 0.234
_exptl_absorpt_correction_T_max 0.97
_exptl_absorpt_correction_T_min 0.94
_exptl_absorpt_correction_type multi-scan
_exptl_absorpt_process_details '(SADABS; Bruker, 2000)'
_exptl_crystal_colour colorless
_exptl_crystal_density_diffrn 1.307
_exptl_crystal_density_method 'not measured'
_exptl_crystal_description prismatic
_exptl_crystal_F_000 1040
_exptl_crystal_size_max 0.25
_exptl_crystal_size_mid 0.20
_exptl_crystal_size_min 0.15
_refine_diff_density_max 0.114
_refine_diff_density_min -0.125
_refine_ls_extinction_method none
_refine_ls_goodness_of_fit_ref 1.129
_refine_ls_hydrogen_treatment constr
_refine_ls_matrix_type full
_refine_ls_number_parameters 325
_refine_ls_number_reflns 4980
_refine_ls_number_restraints 0
_refine_ls_restrained_S_all 1.129
_refine_ls_R_factor_all 0.0562
_refine_ls_R_factor_gt 0.0396
_refine_ls_shift/su_max 0.000
_refine_ls_shift/su_mean 0.000
_refine_ls_structure_factor_coef Fsqd
_refine_ls_weighting_details 'calc w=1/[\s^2^(Fo^2^)+(0.0269P)^2^+0.456P] where P=(Fo^2^+2Fc^2^)/3'
_refine_ls_weighting_scheme calc
_refine_ls_wR_factor_gt 0.0764
_refine_ls_wR_factor_ref 0.0803
_reflns_number_gt 4138
_reflns_number_total 4980
_reflns_threshold_expression I>2\s(I)
_cod_data_source_file sg2270.cif
_cod_data_source_block I
_cod_original_cell_volume 2534.4(9)
_cod_original_sg_symbol_H-M 'P 21/n'
_cod_database_code 2220332
_cod_database_fobs_code 2220332

loop_
_symmetry_equiv_pos_as_xyz
'x, y, z'
'-x+1/2, y+1/2, -z+1/2'
'-x, -y, -z'
'x-1/2, -y-1/2, z-1/2'

loop_
_atom_site_type_symbol
_atom_site_label
_atom_site_fract_x
_atom_site_fract_y
_atom_site_fract_z
_atom_site_U_iso_or_equiv
_atom_site_adp_type
_atom_site_calc_flag
_atom_site_refinement_flags
_atom_site_occupancy
C C1 0.63934(12) 0.55497(19) 0.16359(10) 0.0479(4) Uani d . 1
C C2 0.66476(13) 0.5659(2) 0.09552(10) 0.0528(4) Uani d . 1
H H2 0.6505 0.4940 0.0618 0.063 Uiso calc R 1
C C3 0.71148(12) 0.68426(19) 0.07780(10) 0.0516(4) Uani d . 1
H H3 0.7285 0.6916 0.0323 0.062 Uiso calc R 1
C C4 0.73279(13) 0.7917(2) 0.12815(11) 0.0578(5) Uani d . 1
H H4 0.7640 0.8709 0.1163 0.069 Uiso calc R 1
C C5 0.70737(12) 0.78082(19) 0.19622(10) 0.0522(4) Uani d . 1
H H5 0.7216 0.8527 0.2299 0.063 Uiso calc R 1
C C6 0.66065(12) 0.66244(19) 0.21394(9) 0.0497(4) Uani d . 1
C C7 0.62079(12) 0.62015(18) 0.27751(9) 0.0472(4) Uani d . 1
C C8 0.61740(14) 0.6816(2) 0.34441(10) 0.0566(5) Uani d . 1
H H8 0.6464 0.7674 0.3563 0.068 Uiso calc R 1
C C9 0.57060(13) 0.6150(2) 0.39353(11) 0.0547(5) Uani d . 1
H H9 0.5683 0.6562 0.4383 0.066 Uiso calc R 1
C C10 0.52720(13) 0.4869(2) 0.37576(10) 0.0545(5) Uani d . 1
H H10 0.4959 0.4423 0.4086 0.065 Uiso calc R 1
C C11 0.53059(13) 0.4254(2) 0.30887(10) 0.0543(5) Uani d . 1
H H11 0.5015 0.3397 0.2970 0.065 Uiso calc R 1
C C12 0.57739(12) 0.49203(18) 0.25974(9) 0.0449(4) Uani d . 1
C C13 0.55629(13) 0.3243(2) 0.15350(10) 0.0550(5) Uani d . 1
C C14 0.61217(12) 0.19052(17) 0.15100(9) 0.0451(4) Uani d . 1
H H14 0.6738 0.1687 0.1728 0.054 Uiso calc R 1
C C15 0.53843(13) 0.1030(2) 0.10260(11) 0.0568(5) Uani d . 1
H H15 0.5507 0.0114 0.0908 0.068 Uiso calc R 1
C C16 0.45484(13) 0.1629(2) 0.07748(10) 0.0541(5) Uani d . 1
H H16 0.4063 0.1168 0.0469 0.065 Uiso calc R 1
C C17 0.35787(12) 0.10050(16) 0.29912(9) 0.0425(4) Uani d . 1
C C18 0.43576(12) 0.06295(18) 0.26924(10) 0.0497(4) Uani d . 1
H H18 0.4295 0.0512 0.2191 0.060 Uiso calc R 1
C C19 0.52295(13) 0.0429(2) 0.31425(9) 0.0519(4) Uani d . 1
H H19 0.5751 0.0178 0.2943 0.062 Uiso calc R 1
C C20 0.53225(13) 0.0605(2) 0.38914(10) 0.0549(5) Uani d . 1
H H20 0.5906 0.0471 0.4193 0.066 Uiso calc R 1
C C21 0.45436(12) 0.09801(18) 0.41902(10) 0.0490(4) Uani d . 1
H H21 0.4606 0.1097 0.4691 0.059 Uiso calc R 1
C C22 0.36717(12) 0.11803(17) 0.37402(9) 0.0458(4) Uani d . 1
C C23 0.27331(13) 0.15467(16) 0.38691(9) 0.0448(4) Uani d . 1
C C24 0.23654(13) 0.18710(19) 0.44865(9) 0.0487(4) Uani d . 1
H H24 0.2754 0.1857 0.4943 0.058 Uiso calc R 1
C C25 0.14168(13) 0.22164(19) 0.44213(11) 0.0527(4) Uani d . 1
H H25 0.1171 0.2433 0.4834 0.063 Uiso calc R 1
C C26 0.08358(13) 0.22374(19) 0.37386(10) 0.0523(4) Uani d . 1
H H26 0.0201 0.2468 0.3695 0.063 Uiso calc R 1
C C27 0.12036(12) 0.19131(19) 0.31212(10) 0.0506(4) Uani d . 1
H H27 0.0815 0.1927 0.2664 0.061 Uiso calc R 1
C C28 0.21522(12) 0.15678(16) 0.31864(9) 0.0448(4) Uani d . 1
C C29 0.23207(12) 0.12673(18) 0.18875(10) 0.0472(4) Uani d . 1
C C30 0.23683(11) 0.00776(19) 0.13801(9) 0.0462(4) Uani d . 1
H H30 0.2601 -0.0819 0.1486 0.055 Uiso calc R 1
C C31 0.19480(12) 0.06941(19) 0.06602(10) 0.0520(4) Uani d . 1
H H31 0.1909 0.0190 0.0230 0.062 Uiso calc R 1
C C32 0.16284(13) 0.2012(2) 0.06608(10) 0.0522(4) Uani d . 1
H H32 0.1326 0.2472 0.0244 0.063 Uiso calc R 1
N N1 0.58992(10) 0.45050(15) 0.19114(8) 0.0485(3) Uani d . 1
N N2 0.26435(10) 0.12467(15) 0.26517(8) 0.0474(3) Uani d . 1
S S1 0.44448(4) 0.32622(5) 0.10522(3) 0.05735(14) Uani d . 1
S S2 0.18295(3) 0.27280(5) 0.14807(3) 0.04925(12) Uani d . 1

loop_
_atom_site_aniso_label
_atom_site_aniso_U_11
_atom_site_aniso_U_22
_atom_site_aniso_U_33
_atom_site_aniso_U_12
_atom_site_aniso_U_13
_atom_site_aniso_U_23
C1 0.0430(9) 0.0521(10) 0.0493(10) -0.0014(8) 0.0103(8) 0.0063(8)
C2 0.0550(11) 0.0525(11) 0.0504(10) -0.0083(8) 0.0080(8) 0.0116(8)
C3 0.0468(10) 0.0556(11) 0.0541(11) -0.0092(8) 0.0139(8) 0.0104(9)
C4 0.0483(10) 0.0566(11) 0.0669(12) -0.0148(9) 0.0068(9) 0.0136(9)
C5 0.0470(10) 0.0510(10) 0.0509(10) -0.0087(8) -0.0109(8) 0.0109(8)
C6 0.0436(10) 0.0505(10) 0.0493(10) -0.0047(8) -0.0063(8) 0.0082(8)
C7 0.0417(9) 0.0472(10) 0.0497(10) 0.0078(7) 0.0009(8) -0.0004(8)
C8 0.0611(12) 0.0503(11) 0.0543(11) 0.0072(9) -0.0002(9) -0.0043(9)
C9 0.0551(11) 0.0513(10) 0.0591(11) 0.0177(9) 0.0145(9) -0.0086(9)
C10 0.0494(10) 0.0579(11) 0.0565(11) 0.0104(9) 0.0106(8) 0.0058(9)
C11 0.0545(11) 0.0531(11) 0.0552(11) 0.0009(9) 0.0097(9) 0.0028(9)
C12 0.0432(9) 0.0464(9) 0.0437(9) 0.0021(7) 0.0042(7) -0.0016(7)
C13 0.0532(11) 0.0535(11) 0.0506(10) -0.0036(9) -0.0102(8) -0.0099(8)
C14 0.0453(9) 0.0463(10) 0.0418(9) -0.0069(7) 0.0028(7) -0.0079(7)
C15 0.0508(11) 0.0561(11) 0.0653(12) -0.0188(9) 0.0152(9) -0.0135(9)
C16 0.0502(11) 0.0537(11) 0.0577(11) -0.0153(9) 0.0081(9) -0.0165(9)
C17 0.0510(10) 0.0284(8) 0.0482(9) -0.0020(7) 0.0090(8) 0.0080(7)
C18 0.0463(10) 0.0475(10) 0.0557(11) -0.0032(8) 0.0106(8) 0.0046(8)
C19 0.0548(11) 0.0571(11) 0.0465(10) 0.0114(9) 0.0166(8) 0.0084(8)
C20 0.0501(11) 0.0657(12) 0.0470(10) 0.0090(9) 0.0042(8) 0.0149(9)
C21 0.0503(10) 0.0445(9) 0.0490(10) 0.0020(8) 0.0005(8) 0.0069(8)
C22 0.0542(10) 0.0345(8) 0.0469(9) -0.0040(7) 0.0048(8) 0.0101(7)
C23 0.0635(11) 0.0276(8) 0.0439(9) -0.0045(7) 0.0119(8) -0.0024(7)
C24 0.0535(11) 0.0554(11) 0.0399(9) -0.0126(8) 0.0158(8) 0.0018(8)
C25 0.0532(11) 0.0464(10) 0.0600(11) -0.0042(8) 0.0139(9) -0.0044(8)
C26 0.0523(11) 0.0565(10) 0.0499(10) -0.0134(9) 0.0138(8) -0.0097(8)
C27 0.0465(10) 0.0527(10) 0.0539(11) -0.0106(8) 0.0126(8) -0.0072(8)
C28 0.0532(10) 0.0303(8) 0.0515(10) -0.0011(7) 0.0116(8) -0.0006(7)
C29 0.0502(10) 0.0431(9) 0.0494(10) 0.0099(8) 0.0118(8) 0.0140(7)
C30 0.0322(8) 0.0503(10) 0.0541(10) 0.0011(7) 0.0030(7) 0.0012(8)
C31 0.0471(10) 0.0538(11) 0.0555(11) -0.0005(8) 0.0106(8) 0.0027(9)
C32 0.0498(10) 0.0581(11) 0.0494(10) 0.0133(8) 0.0107(8) 0.0146(8)
N1 0.0513(8) 0.0442(8) 0.0500(8) -0.0015(7) 0.0098(7) -0.0030(6)
N2 0.0490(8) 0.0439(8) 0.0501(8) 0.0089(6) 0.0112(7) 0.0135(6)
S1 0.0547(3) 0.0552(3) 0.0540(3) -0.0029(2) -0.0115(2) -0.0119(2)
S2 0.0514(3) 0.0445(2) 0.0527(3) 0.0103(2) 0.0120(2) 0.0151(2)

loop_
_atom_type_symbol
_atom_type_description
_atom_type_scat_dispersion_real
_atom_type_scat_dispersion_imag
_atom_type_scat_source
C C 0.0033 0.0016 'International Tables Vol C Tables 4.2.6.8 and 6.1.1.4'
H H 0.0000 0.0000 'International Tables Vol C Tables 4.2.6.8 and 6.1.1.4'
N N 0.0061 0.0033 'International Tables Vol C Tables 4.2.6.8 and 6.1.1.4'
S S 0.1246 0.1234 'International Tables Vol C Tables 4.2.6.8 and 6.1.1.4'

loop_
_geom_angle_atom_site_label_1
_geom_angle_atom_site_label_2
_geom_angle_atom_site_label_3
_geom_angle
N1 C1 C2 129.48(17)
N1 C1 C6 110.47(15)
C2 C1 C6 120.00(17)
C1 C2 C3 120.00(18)
C1 C2 H2 120.0
C3 C2 H2 120.0
C2 C3 C4 120.00(17)
C2 C3 H3 120.0
C4 C3 H3 120.0
C5 C4 C3 120.00(17)
C5 C4 H4 120.0
C3 C4 H4 120.0
C6 C5 C4 120.00(18)
C6 C5 H5 120.0
C4 C5 H5 120.0
C5 C6 C1 120.00(17)
C5 C6 C7 134.17(18)
C1 C6 C7 105.77(15)
C8 C7 C12 120.00(17)
C8 C7 C6 133.90(18)
C12 C7 C6 106.07(15)
C7 C8 C9 120.00(18)
C7 C8 H8 120.0
C9 C8 H8 120.0
C8 C9 C10 120.00(18)
C8 C9 H9 120.0
C10 C9 H9 120.0
C11 C10 C9 120.00(18)
C11 C10 H10 120.0
C9 C10 H10 120.0
C12 C11 C10 120.00(18)
C12 C11 H11 120.0
C10 C11 H11 120.0
N1 C12 C11 129.82(17)
N1 C12 C7 110.18(15)
C11 C12 C7 120.00(16)
N1 C13 C14 126.32(15)
N1 C13 S1 116.91(14)
C14 C13 S1 116.74(12)
C15 C14 C13 99.68(14)
C15 C14 H14 130.2
C13 C14 H14 130.2
C16 C15 C14 117.26(17)
C16 C15 H15 121.4
C14 C15 H15 121.4
C15 C16 S1 114.91(14)
C15 C16 H16 122.5
S1 C16 H16 122.5
C18 C17 C22 120.00(16)
C18 C17 N2 130.01(16)
C22 C17 N2 109.98(15)
C19 C18 C17 120.00(17)
C19 C18 H18 120.0
C17 C18 H18 120.0
C18 C19 C20 120.00(17)
C18 C19 H19 120.0
C20 C19 H19 120.0
C21 C20 C19 120.00(17)
C21 C20 H20 120.0
C19 C20 H20 120.0
C20 C21 C22 120.00(17)
C20 C21 H21 120.0
C22 C21 H21 120.0
C21 C22 C17 120.00(17)
C21 C22 C23 134.05(17)
C17 C22 C23 105.94(15)
C24 C23 C28 120.00(17)
C24 C23 C22 134.21(17)
C28 C23 C22 105.78(15)
C25 C24 C23 120.00(17)
C25 C24 H24 120.0
C23 C24 H24 120.0
C24 C25 C26 120.00(18)
C24 C25 H25 120.0
C26 C25 H25 120.0
C27 C26 C25 120.00(18)
C27 C26 H26 120.0
C25 C26 H26 120.0
C28 C27 C26 120.00(17)
C28 C27 H27 120.0
C26 C27 H27 120.0
N2 C28 C27 128.75(16)
N2 C28 C23 111.24(15)
C27 C28 C23 120.00(16)
N2 C29 C30 125.71(14)
N2 C29 S2 119.87(13)
C30 C29 S2 114.42(13)
C31 C30 C29 102.18(15)
C31 C30 H30 128.9
C29 C30 H30 128.9
C32 C31 C30 116.99(17)
C32 C31 H31 121.5
C30 C31 H31 121.5
C31 C32 S2 112.91(14)
C31 C32 H32 123.5
S2 C32 H32 123.5
C1 N1 C12 107.48(14)
C1 N1 C13 125.31(15)
C12 N1 C13 127.19(15)
C28 N2 C17 107.05(14)
C28 N2 C29 128.08(15)
C17 N2 C29 124.64(15)
C16 S1 C13 91.39(9)
C32 S2 C29 93.42(9)

loop_
_geom_bond_atom_site_label_1
_geom_bond_atom_site_label_2
_geom_bond_distance
C1 N1 1.382(2)
C1 C2 1.390(2)
C1 C6 1.390(3)
C2 C3 1.390(2)
C2 H2 0.9300
C3 C4 1.390(3)
C3 H3 0.9300
C4 C5 1.390(3)
C4 H4 0.9300
C5 C6 1.390(2)
C5 H5 0.9300
C6 C7 1.468(2)
C7 C8 1.390(2)
C7 C12 1.390(2)
C8 C9 1.390(3)
C8 H8 0.9300
C9 C10 1.390(3)
C9 H9 0.9300
C10 C11 1.390(3)
C10 H10 0.9300
C11 C12 1.390(2)
C11 H11 0.9300
C12 N1 1.385(2)
C13 N1 1.437(2)
C13 C14 1.519(3)
C13 S1 1.6950(19)
C14 C15 1.515(2)
C14 H14 0.9300
C15 C16 1.339(3)
C15 H15 0.9300
C16 S1 1.6638(19)
C16 H16 0.9300
C17 C18 1.390(2)
C17 C22 1.390(2)
C17 N2 1.399(2)
C18 C19 1.390(3)
C18 H18 0.9300
C19 C20 1.390(2)
C19 H19 0.9300
C20 C21 1.390(2)
C20 H20 0.9300
C21 C22 1.390(2)
C21 H21 0.9300
C22 C23 1.460(2)
C23 C24 1.390(2)
C23 C28 1.390(2)
C24 C25 1.390(3)
C24 H24 0.9300
C25 C26 1.390(3)
C25 H25 0.9300
C26 C27 1.390(2)
C26 H26 0.9300
C27 C28 1.390(2)
C27 H27 0.9300
C28 N2 1.361(2)
C29 N2 1.417(2)
C29 C30 1.492(2)
C29 S2 1.6849(17)
C30 C31 1.491(2)
C30 H30 0.9300
C31 C32 1.344(2)
C31 H31 0.9300
C32 S2 1.654(2)
C32 H32 0.9300

loop_
_geom_torsion_atom_site_label_1
_geom_torsion_atom_site_label_2
_geom_torsion_atom_site_label_3
_geom_torsion_atom_site_label_4
_geom_torsion
N1 C1 C2 C3 177.18(17)
C6 C1 C2 C3 0.0(3)
C1 C2 C3 C4 0.0(3)
C2 C3 C4 C5 0.0(3)
C3 C4 C5 C6 0.0(3)
C4 C5 C6 C1 0.0(3)
C4 C5 C6 C7 -176.78(18)
N1 C1 C6 C5 -177.68(15)
C2 C1 C6 C5 0.0(3)
N1 C1 C6 C7 -0.1(2)
C2 C1 C6 C7 177.60(16)
C5 C6 C7 C8 -2.1(3)
C1 C6 C7 C8 -179.20(19)
C5 C6 C7 C12 176.08(19)
C1 C6 C7 C12 -1.02(19)
C12 C7 C8 C9 0.0(3)
C6 C7 C8 C9 177.97(18)
C7 C8 C9 C10 0.0(3)
C8 C9 C10 C11 0.0(3)
C9 C10 C11 C12 0.0(3)
C10 C11 C12 N1 179.68(17)
C10 C11 C12 C7 0.0(3)
C8 C7 C12 N1 -179.74(16)
C6 C7 C12 N1 1.78(19)
C8 C7 C12 C11 0.0(3)
C6 C7 C12 C11 -178.48(16)
N1 C13 C14 C15 -178.93(18)
S1 C13 C14 C15 -0.78(19)
C13 C14 C15 C16 1.1(2)
C14 C15 C16 S1 -1.1(2)
C22 C17 C18 C19 0.0(2)
N2 C17 C18 C19 -179.34(17)
C17 C18 C19 C20 0.0(3)
C18 C19 C20 C21 0.0(3)
C19 C20 C21 C22 0.0(3)
C20 C21 C22 C17 0.0(2)
C20 C21 C22 C23 178.93(18)
C18 C17 C22 C21 0.0(2)
N2 C17 C22 C21 179.46(15)
C18 C17 C22 C23 -179.20(14)
N2 C17 C22 C23 0.27(17)
C21 C22 C23 C24 2.2(3)
C17 C22 C23 C24 -178.76(17)
C21 C22 C23 C28 -179.28(18)
C17 C22 C23 C28 -0.24(17)
C28 C23 C24 C25 0.0(2)
C22 C23 C24 C25 178.35(17)
C23 C24 C25 C26 0.0(3)
C24 C25 C26 C27 0.0(3)
C25 C26 C27 C28 0.0(3)
C26 C27 C28 N2 -178.69(17)
C26 C27 C28 C23 0.0(2)
C24 C23 C28 N2 178.91(15)
C22 C23 C28 N2 0.13(18)
C24 C23 C28 C27 0.0(2)
C22 C23 C28 C27 -178.77(15)
N2 C29 C30 C31 -179.27(16)
S2 C29 C30 C31 0.93(17)
C29 C30 C31 C32 -2.7(2)
C30 C31 C32 S2 3.4(2)
C2 C1 N1 C12 -176.23(18)
C6 C1 N1 C12 1.2(2)
C2 C1 N1 C13 2.3(3)
C6 C1 N1 C13 179.69(16)
C11 C12 N1 C1 178.44(18)
C7 C12 N1 C1 -1.85(19)
C11 C12 N1 C13 0.0(3)
C7 C12 N1 C13 179.66(16)
C14 C13 N1 C1 85.2(2)
S1 C13 N1 C1 -92.9(2)
C14 C13 N1 C12 -96.6(2)
S1 C13 N1 C12 85.3(2)
C27 C28 N2 C17 178.81(17)
C23 C28 N2 C17 0.03(18)
C27 C28 N2 C29 4.2(3)
C23 C28 N2 C29 -174.56(15)
C18 C17 N2 C28 179.21(17)
C22 C17 N2 C28 -0.19(17)
C18 C17 N2 C29 -6.0(3)
C22 C17 N2 C29 174.63(15)
C30 C29 N2 C28 -125.31(19)
S2 C29 N2 C28 54.5(2)
C30 C29 N2 C17 61.0(2)
S2 C29 N2 C17 -119.22(16)
C15 C16 S1 C13 0.45(17)
N1 C13 S1 C16 178.60(16)
C14 C13 S1 C16 0.28(16)
C31 C32 S2 C29 -2.25(16)
N2 C29 S2 C32 -179.18(15)
C30 C29 S2 C32 0.64(14)

loop_
_cod_related_entry_id
_cod_related_entry_database
_cod_related_entry_code
1 ChemSpider 13237987
